data_4104957
loop_
_publ_author_name
'Shengchang Xiang'
'Wei Zhou'
'Jose M. Gallegos'
'Yun Liu'
'Banglin Chen'

_publ_section_title
;
 Exceptionally High Acetylene Uptake in a Microporous Metal-Organic
 Framework with Open Metal Sites
;
_journal_name_full 'Journal of the American Chemical Society'
_journal_page_first 12415
_journal_page_last 12419
_journal_paper_doi 10.1021/ja904782h
_journal_volume 131
_journal_year 2009
_chemical_formula_sum 'C6 H2 Cu O4'
_chemical_formula_weight 201.62
_space_group_IT_number 225
_symmetry_cell_setting cubic
_symmetry_space_group_name_Hall '-F 4 2 3'
_symmetry_space_group_name_H-M 'F m -3 m'
_audit_author_name 'Yun Liu'
_audit_creation_date 2009-05-28T17:57
_audit_creation_method 'from EXP file using GSAS2CIF'
_audit_update_record ' 2009-05-28T17:57  Initial CIF as created by GSAS2CIF'
_cell_angle_alpha 90.0
_cell_angle_beta 90.0
_cell_angle_gamma 90.0
_cell_formula_units_Z 48
_cell_length_a 26.28791(29)
_cell_length_b 26.28791
_cell_length_c 26.28791
_cell_measurement_temperature 4
_cell_volume 18166.4(2)
_computing_structure_refinement GSAS
_diffrn_radiation_probe neutron
_diffrn_radiation_wavelength 2.0782
_exptl_absorpt_correction_T_max 1.00000
_exptl_absorpt_correction_T_min 1.00000
_exptl_absorpt_process_details
;   GSAS Absorption/surface roughness correction: function number 0
 No correction is applied.
;
_pd_block_id 2009-05-28T17:57|HKUST_0D|Yun_Liu|BT1
_pd_calc_method 'Rietveld Refinement'
_pd_meas_2theta_range_inc 0.05
_pd_meas_2theta_range_max 166.25
_pd_meas_2theta_range_min 3.0
_pd_phase_name HKUST
_pd_proc_2theta_range_inc 0.05
_pd_proc_2theta_range_max 166.2814
_pd_proc_2theta_range_min 3.0314
_pd_proc_info_datetime 2009-05-28T17:57:14
_pd_proc_ls_background_function
;   GSAS Background function number 1 with 10 terms.
 Shifted Chebyshev function of 1st kind
      1:    170.745     2:   -38.8490     3:    28.8415     4:   -11.7481    
      5:    15.2244     6:   -5.89683     7:    3.96437     8:   -1.48102    
      9:    1.41174    10:   0.761618    
;
_pd_proc_ls_peak_cutoff 0.00500
_pd_proc_ls_profile_function
;
 CW Profile function number 3 with  19 terms
 Pseudovoigt profile coefficients as parameterized in
 P. Thompson, D.E. Cox & J.B. Hastings (1987). J. Appl. Cryst.,20,79-83.
 Asymmetry correction of L.W. Finger, D.E. Cox & A. P. Jephcoat (1994).
 J. Appl. Cryst.,27,892-900.
 Peak tails are ignored  where the intensity is below 0.0050 times the peak
   Aniso. broadening axis   0.0   0.0   1.0
;
_pd_proc_ls_prof_R_factor 0.0543
_pd_proc_ls_prof_wR_expected 0.0709
_pd_proc_ls_prof_wR_factor 0.0640
_refine_ls_goodness_of_fit_all 0.91
_refine_ls_matrix_type full
_refine_ls_number_parameters 15
_refine_ls_number_restraints 15
_refine_ls_R_Fsqd_factor 0.06467
_refine_ls_shift/su_max 0.00
_refine_ls_shift/su_mean 0.00
_cod_data_source_file ja904782h_si_001_1.cif
_cod_data_source_block HKUST_0D_publ
_cod_depositor_comments
;
The following automatic conversions were performed:

'_geom_bond_publ_flag' value 'N' changed to 'n' according to the
built-in table from CIF Core dictionary named 'cif_core.dic' version
2.4.1 from 2010-06-29 (17 times).

'_geom_angle_publ_flag' value 'N'
changed to 'n' according to the built-in table from CIF Core
dictionary named 'cif_core.dic' version 2.4.1 from 2010-06-29 (20
times).

Automatic conversion script
Id: cif_fix_values 1715 2011-07-08 13:25:40Z adriana 
;
_cod_original_cell_volume 18166.4(6)
_cod_database_code 4104957
_cod_database_fobs_code 4104957
_gsas_exptl_extinct_corr_t_min 1.00000
_gsas_exptl_extinct_corr_t_max 1.00000

loop_
_symmetry_equiv_pos_site_id
_symmetry_equiv_pos_as_xyz
1 +x,+y,+z
2 +z,+x,+y
3 +y,+z,+x
4 +x,+y,-z
5 -z,+x,+y
6 +y,-z,+x
7 -z,+x,-y
8 -y,-z,+x
9 +y,-z,-x
10 -x,+y,-z
11 -z,-x,+y
12 +x,-y,-z
13 +y,+x,+z
14 +z,+y,+x
15 +x,+z,+y
16 +y,+x,-z
17 -z,+y,+x
18 +x,-z,+y
19 -z,+y,-x
20 -x,-z,+y
21 +x,-z,-y
22 -y,+x,-z
23 -z,-y,+x
24 +y,-x,-z
-1 -x,-y,-z
-2 -z,-x,-y
-3 -y,-z,-x
-4 -x,-y,+z
-5 +z,-x,-y
-6 -y,+z,-x
-7 +z,-x,+y
-8 +y,+z,-x
-9 -y,+z,+x
-10 +x,-y,+z
-11 +z,+x,-y
-12 -x,+y,+z
-13 -y,-x,-z
-14 -z,-y,-x
-15 -x,-z,-y
-16 -y,-x,+z
-17 +z,-y,-x
-18 -x,+z,-y
-19 +z,-y,+x
-20 +x,+z,-y
-21 -x,+z,+y
-22 +y,-x,+z
-23 +z,+y,-x
-24 -y,+x,+z
101 +x,+y+1/2,+z+1/2
102 +z,+x+1/2,+y+1/2
103 +y,+z+1/2,+x+1/2
104 +x,+y+1/2,-z+1/2
105 -z,+x+1/2,+y+1/2
106 +y,-z+1/2,+x+1/2
107 -z,+x+1/2,-y+1/2
108 -y,-z+1/2,+x+1/2
109 +y,-z+1/2,-x+1/2
110 -x,+y+1/2,-z+1/2
111 -z,-x+1/2,+y+1/2
112 +x,-y+1/2,-z+1/2
113 +y,+x+1/2,+z+1/2
114 +z,+y+1/2,+x+1/2
115 +x,+z+1/2,+y+1/2
116 +y,+x+1/2,-z+1/2
117 -z,+y+1/2,+x+1/2
118 +x,-z+1/2,+y+1/2
119 -z,+y+1/2,-x+1/2
120 -x,-z+1/2,+y+1/2
121 +x,-z+1/2,-y+1/2
122 -y,+x+1/2,-z+1/2
123 -z,-y+1/2,+x+1/2
124 +y,-x+1/2,-z+1/2
-101 -x,-y+1/2,-z+1/2
-102 -z,-x+1/2,-y+1/2
-103 -y,-z+1/2,-x+1/2
-104 -x,-y+1/2,+z+1/2
-105 +z,-x+1/2,-y+1/2
-106 -y,+z+1/2,-x+1/2
-107 +z,-x+1/2,+y+1/2
-108 +y,+z+1/2,-x+1/2
-109 -y,+z+1/2,+x+1/2
-110 +x,-y+1/2,+z+1/2
-111 +z,+x+1/2,-y+1/2
-112 -x,+y+1/2,+z+1/2
-113 -y,-x+1/2,-z+1/2
-114 -z,-y+1/2,-x+1/2
-115 -x,-z+1/2,-y+1/2
-116 -y,-x+1/2,+z+1/2
-117 +z,-y+1/2,-x+1/2
-118 -x,+z+1/2,-y+1/2
-119 +z,-y+1/2,+x+1/2
-120 +x,+z+1/2,-y+1/2
-121 -x,+z+1/2,+y+1/2
-122 +y,-x+1/2,+z+1/2
-123 +z,+y+1/2,-x+1/2
-124 -y,+x+1/2,+z+1/2
201 +x+1/2,+y,+z+1/2
202 +z+1/2,+x,+y+1/2
203 +y+1/2,+z,+x+1/2
204 +x+1/2,+y,-z+1/2
205 -z+1/2,+x,+y+1/2
206 +y+1/2,-z,+x+1/2
207 -z+1/2,+x,-y+1/2
208 -y+1/2,-z,+x+1/2
209 +y+1/2,-z,-x+1/2
210 -x+1/2,+y,-z+1/2
211 -z+1/2,-x,+y+1/2
212 +x+1/2,-y,-z+1/2
213 +y+1/2,+x,+z+1/2
214 +z+1/2,+y,+x+1/2
215 +x+1/2,+z,+y+1/2
216 +y+1/2,+x,-z+1/2
217 -z+1/2,+y,+x+1/2
218 +x+1/2,-z,+y+1/2
219 -z+1/2,+y,-x+1/2
220 -x+1/2,-z,+y+1/2
221 +x+1/2,-z,-y+1/2
222 -y+1/2,+x,-z+1/2
223 -z+1/2,-y,+x+1/2
224 +y+1/2,-x,-z+1/2
-201 -x+1/2,-y,-z+1/2
-202 -z+1/2,-x,-y+1/2
-203 -y+1/2,-z,-x+1/2
-204 -x+1/2,-y,+z+1/2
-205 +z+1/2,-x,-y+1/2
-206 -y+1/2,+z,-x+1/2
-207 +z+1/2,-x,+y+1/2
-208 +y+1/2,+z,-x+1/2
-209 -y+1/2,+z,+x+1/2
-210 +x+1/2,-y,+z+1/2
-211 +z+1/2,+x,-y+1/2
-212 -x+1/2,+y,+z+1/2
-213 -y+1/2,-x,-z+1/2
-214 -z+1/2,-y,-x+1/2
-215 -x+1/2,-z,-y+1/2
-216 -y+1/2,-x,+z+1/2
-217 +z+1/2,-y,-x+1/2
-218 -x+1/2,+z,-y+1/2
-219 +z+1/2,-y,+x+1/2
-220 +x+1/2,+z,-y+1/2
-221 -x+1/2,+z,+y+1/2
-222 +y+1/2,-x,+z+1/2
-223 +z+1/2,+y,-x+1/2
-224 -y+1/2,+x,+z+1/2
301 +x+1/2,+y+1/2,+z
302 +z+1/2,+x+1/2,+y
303 +y+1/2,+z+1/2,+x
304 +x+1/2,+y+1/2,-z
305 -z+1/2,+x+1/2,+y
306 +y+1/2,-z+1/2,+x
307 -z+1/2,+x+1/2,-y
308 -y+1/2,-z+1/2,+x
309 +y+1/2,-z+1/2,-x
310 -x+1/2,+y+1/2,-z
311 -z+1/2,-x+1/2,+y
312 +x+1/2,-y+1/2,-z
313 +y+1/2,+x+1/2,+z
314 +z+1/2,+y+1/2,+x
315 +x+1/2,+z+1/2,+y
316 +y+1/2,+x+1/2,-z
317 -z+1/2,+y+1/2,+x
318 +x+1/2,-z+1/2,+y
319 -z+1/2,+y+1/2,-x
320 -x+1/2,-z+1/2,+y
321 +x+1/2,-z+1/2,-y
322 -y+1/2,+x+1/2,-z
323 -z+1/2,-y+1/2,+x
324 +y+1/2,-x+1/2,-z
-301 -x+1/2,-y+1/2,-z
-302 -z+1/2,-x+1/2,-y
-303 -y+1/2,-z+1/2,-x
-304 -x+1/2,-y+1/2,+z
-305 +z+1/2,-x+1/2,-y
-306 -y+1/2,+z+1/2,-x
-307 +z+1/2,-x+1/2,+y
-308 +y+1/2,+z+1/2,-x
-309 -y+1/2,+z+1/2,+x
-310 +x+1/2,-y+1/2,+z
-311 +z+1/2,+x+1/2,-y
-312 -x+1/2,+y+1/2,+z
-313 -y+1/2,-x+1/2,-z
-314 -z+1/2,-y+1/2,-x
-315 -x+1/2,-z+1/2,-y
-316 -y+1/2,-x+1/2,+z
-317 +z+1/2,-y+1/2,-x
-318 -x+1/2,+z+1/2,-y
-319 +z+1/2,-y+1/2,+x
-320 +x+1/2,+z+1/2,-y
-321 -x+1/2,+z+1/2,+y
-322 +y+1/2,-x+1/2,+z
-323 +z+1/2,+y+1/2,-x
-324 -y+1/2,+x+1/2,+z

loop_
_atom_site_type_symbol
_atom_site_label
_atom_site_fract_x
_atom_site_fract_y
_atom_site_fract_z
_atom_site_occupancy
_atom_site_thermal_displace_type
_atom_site_U_iso_or_equiv
_atom_site_symmetry_multiplicity
Cu Cu1 0.28322 0.28322 0.0 1.0 Uiso 0.0033 48
O O11 0.31698 0.24421 -0.05251 1.0 Uiso 0.01111 192
C C1 0.32187 0.17813 -0.11334 1.0 Uiso 0.00732 96
C C10 0.29644 0.20356 -0.06939 1.0 Uiso 0.00993 96
C C2 0.36497 0.20129 -0.13503 1.0 Uiso 0.01122 96
H H1 0.38019 0.23407 -0.11982 1.0 Uiso 0.02832 96

loop_
_atom_type_symbol
_atom_type_number_in_cell
_atom_type_scat_length_neutron
_atom_type_scat_source
Cu 48.0 0.7718 International_Tables_Vol_C
O 192.0 0.5805 International_Tables_Vol_C
C 288.0 0.6648 International_Tables_Vol_C
H 96.0 -0.3741 International_Tables_Vol_C

loop_
_geom_angle_atom_site_label_1
_geom_angle_atom_site_label_2
_geom_angle_atom_site_label_3
_geom_angle
_geom_angle_site_symmetry_1
_geom_angle_site_symmetry_3
_geom_angle_publ_flag
Cu1 Cu1 O11 87.1082 -301_544 1_555 n
Cu1 Cu1 O11 87.1082 -301_544 4_555 n
Cu1 Cu1 O11 87.1082 -301_544 13_555 n
Cu1 Cu1 O11 87.1082 -301_544 16_555 n
O11 Cu1 O11 91.0089(9) 1_555 4_555 n
O11 Cu1 O11 88.6993(9) 1_555 13_555 n
O11 Cu1 O11 174.2164 1_555 16_555 n
O11 Cu1 O11 174.2164 4_555 13_555 n
O11 Cu1 O11 88.6993(9) 4_555 16_555 n
O11 Cu1 O11 91.0089(9) 13_555 16_555 n
Cu1 O11 C10 119.83790(20) 1_555 1_555 n
C10 C1 C2 118.71480(30) 1_555 1_555 n
C10 C1 C2 118.71480(30) 1_555 208_554 n
C2 C1 C2 122.1938(5) 1_555 208_554 n
O11 C10 O11 125.9374(4) 1_555 -316_544 n
O11 C10 C1 117.02840(20) 1_555 1_555 n
O11 C10 C1 117.02840(20) -316_544 1_555 n
C1 C2 C1 117.73590(30) 1_555 214_554 n
C1 C2 H1 121.1330(5) 1_555 1_555 n
C1 C2 H1 121.13100(20) 214_554 1_555 n

loop_
_geom_bond_atom_site_label_1
_geom_bond_atom_site_label_2
_geom_bond_distance
_geom_bond_site_symmetry_2
_geom_bond_publ_flag
Cu1 Cu1 2.470100(30) -301_445 n
Cu1 O11 1.935110(20) 1_555 n
Cu1 O11 1.935110(20) 4_555 n
Cu1 O11 1.935110(20) 13_555 n
Cu1 O11 1.935110(20) 16_555 n
O11 Cu1 1.935110(20) 1_555 n
O11 C10 1.276910(10) 1_555 n
C1 C10 1.492730(10) 1_555 n
C1 C2 1.407000(10) 1_555 n
C1 C2 1.407000(10) 208_554 n
C10 O11 1.276910(10) 1_555 n
C10 O11 1.276910(10) -316_445 n
C10 C1 1.492730(10) 1_555 n
C2 C1 1.407000(10) 1_555 n
C2 C1 1.407000(10) 214_554 n
C2 H1 1.030710(10) 1_555 n
H1 C2 1.030710(10) 1_555 n
